data_4325522
loop_
_publ_author_name
'Sonia Aguado-Ullate'
'Jorge J. Carb\'o'
'Octavio Gonz\'alez-del Moral'
'Avelino Mart\'in'
'Miguel Mena'
'Josep.-M. Poblet'
'Cristina Santamar\'ia'

_publ_contact_author_address
;
Departamento de Quimica Inorganica
Campus Universitario
Universidad de Alcala
Alcala de Henares
Madrid, SP
;
_publ_contact_author_email avelino.martin@uah.es
_publ_contact_author_name 'Martin, A.'
_publ_section_title
;
 Ammonia Activation by \m3-Alkylidyne Fragments Supported on a Titanium
 Molecular Oxide Model
;
_journal_name_full 'Inorganic Chemistry'
_journal_page_first 6269
_journal_page_last 6279
_journal_paper_doi 10.1021/ic2006327
_journal_volume 50
_journal_year 2011
_chemical_compound_source 'synthesis as described'
_chemical_formula_moiety 'C30 H45 N1 O3 Ti3'
_chemical_formula_sum 'C30 H45 N O3 Ti3'
_chemical_formula_weight 611.37
_chemical_name_systematic
;
 ?
;
_space_group_IT_number 62
_symmetry_Int_Tables_number 62
_symmetry_space_group_name_Hall '-P 2c 2n'
_symmetry_space_group_name_H-M 'P n a m'
_atom_sites_solution_hydrogens geom
_atom_sites_solution_primary direct
_atom_sites_solution_secondary difmap
_audit_conform_dict_location ftp://ftp.iucr.org/pub/cif_core.dic
_audit_conform_dict_name cif_core.dic
_audit_conform_dict_version 2.4
_audit_creation_date 2009-01-15T10:02:58-00:00
_audit_creation_method 'WinGX routine CIF_UPDATE'
_cell_angle_alpha 90
_cell_angle_beta 90
_cell_angle_gamma 90
_cell_formula_units_Z 4
_cell_length_a 11.839(2)
_cell_length_b 13.792(3)
_cell_length_c 19.361(3)
_cell_measurement_reflns_used 280
_cell_measurement_temperature 200(2)
_cell_measurement_theta_max 22
_cell_measurement_theta_min 3
_cell_measurement_wavelength 0.71073
_cell_volume 3161.3(10)
_computing_cell_refinement 'Dirax/lsq (Duisenberg & Schreurs, 1989-2000)'
_computing_data_collection 'Collect (Bruker AXS BV, 1997-2004)'
_computing_data_reduction 'EvalCCD (Duisenberg & Schreurs 1990-2000)'
_computing_molecular_graphics 'Ortep-3 for Windows (Farrugia, 1997)'
_computing_publication_material 'WinGX publication routines (Farrugia, 1999)'
_computing_structure_refinement 'SHELXL-97 (Sheldrick, 2008)'
_computing_structure_solution 'SHELXS-97 (Sheldrick, 2008)'
_diffrn_ambient_temperature 200(2)
_diffrn_detector 'CCD plate'
_diffrn_detector_area_resol_mean 9
_diffrn_measured_fraction_theta_full 0.998
_diffrn_measured_fraction_theta_max 0.998
_diffrn_measurement_device '95mm CCD camera on \k-goniostat'
_diffrn_measurement_device_type KappaCCD
_diffrn_measurement_method 'CCD rotation images, thick slices'
_diffrn_orient_matrix_type X=UH
_diffrn_orient_matrix_UB_11 0.01
_diffrn_orient_matrix_UB_12 0
_diffrn_orient_matrix_UB_13 0
_diffrn_orient_matrix_UB_21 0
_diffrn_orient_matrix_UB_22 0.01
_diffrn_orient_matrix_UB_23 0
_diffrn_orient_matrix_UB_31 0
_diffrn_orient_matrix_UB_32 0
_diffrn_orient_matrix_UB_33 0.01
_diffrn_radiation_monochromator graphite
_diffrn_radiation_probe x-ray
_diffrn_radiation_type MoK\a
_diffrn_radiation_wavelength 0.71073
_diffrn_reflns_av_R_equivalents 0.1056
_diffrn_reflns_av_unetI/netI 0.0396
_diffrn_reflns_limit_h_max 15
_diffrn_reflns_limit_h_min -15
_diffrn_reflns_limit_k_max 17
_diffrn_reflns_limit_k_min -17
_diffrn_reflns_limit_l_max 24
_diffrn_reflns_limit_l_min -24
_diffrn_reflns_number 48272
_diffrn_reflns_reduction_process
;
 Scaled and merged with Sortav
 R.H. Blessing, (1987) Cryst. Rev. 1, 3-58
 R.H. Blessing, (1989) J. Appl. Cryst. 22, 396-397
;
_diffrn_reflns_theta_full 27.5
_diffrn_reflns_theta_max 27.5
_diffrn_reflns_theta_min 3.09
_diffrn_source 'Enraf Nonius FR590'
_exptl_absorpt_coefficient_mu 0.768
_exptl_absorpt_correction_T_max 0.825
_exptl_absorpt_correction_T_min 0.82
_exptl_absorpt_correction_type multi-scan
_exptl_absorpt_process_details
;
 R.H. Blessing, Acta Cryst. (1995), A51, 33-38
;
_exptl_crystal_colour orange
_exptl_crystal_density_diffrn 1.284
_exptl_crystal_description prism
_exptl_crystal_F_000 1288
_exptl_crystal_size_max 0.29
_exptl_crystal_size_mid 0.27
_exptl_crystal_size_min 0.2
_refine_diff_density_max 0.837
_refine_diff_density_min -0.588
_refine_diff_density_rms 0.13
_refine_ls_extinction_coef 0.0088(12)
_refine_ls_extinction_expression Fc^*^=kFc[1+0.001xFc^2^\l^3^/sin(2\q)]^-1/4^
_refine_ls_extinction_method SHELXL
_refine_ls_goodness_of_fit_ref 1.102
_refine_ls_hydrogen_treatment constr
_refine_ls_matrix_type full
_refine_ls_number_parameters 267
_refine_ls_number_reflns 3739
_refine_ls_number_restraints 0
_refine_ls_restrained_S_all 1.102
_refine_ls_R_factor_all 0.0722
_refine_ls_R_factor_gt 0.0494
_refine_ls_shift/su_max 0.033
_refine_ls_shift/su_mean 0.005
_refine_ls_structure_factor_coef Fsqd
_refine_ls_weighting_details 'calc w=1/[\s^2^(Fo^2^)+(0.0649P)^2^+2.7848P] where P=(Fo^2^+2Fc^2^)/3'
_refine_ls_weighting_scheme calc
_refine_ls_wR_factor_gt 0.1219
_refine_ls_wR_factor_ref 0.1375
_reflns_number_gt 2879
_reflns_number_total 3739
_reflns_threshold_expression >2\s(I)
_cod_data_source_file ic2006327_si_002.cif
_cod_data_source_block import
_cod_original_cell_volume 3161.6(10)
_cod_original_formula_sum 'C30 H45 N1 O3 Ti3'
_cod_database_code 4325522

loop_
_symmetry_equiv_pos_as_xyz
'x, y, z'
'-x, -y, z+1/2'
'x+1/2, -y+1/2, -z+1/2'
'-x+1/2, y+1/2, -z'
'-x, -y, -z'
'x, y, -z-1/2'
'-x-1/2, y-1/2, z-1/2'
'x-1/2, -y-1/2, z'

loop_
_atom_site_label
_atom_site_type_symbol
_atom_site_fract_x
_atom_site_fract_y
_atom_site_fract_z
_atom_site_U_iso_or_equiv
_atom_site_adp_type
_atom_site_occupancy
_atom_site_symmetry_multiplicity
_atom_site_calc_flag
_atom_site_refinement_flags
_atom_site_disorder_assembly
_atom_site_disorder_group
C11 C 0.4731(4) 0.4112(4) 0.25 0.0704(18) Uani 1 2 d S . .
C12 C 0.5305(3) 0.3737(3) 0.19078(19) 0.0612(10) Uani 1 1 d . . .
C13 C 0.6225(3) 0.3194(2) 0.21386(17) 0.0494(8) Uani 1 1 d . . .
C16 C 0.3725(5) 0.4772(6) 0.25 0.168(6) Uani 1 2 d S . .
H16A H 0.3767 0.521 0.2102 0.253 Uiso 0.5 1 calc PR . .
H16B H 0.3718 0.5154 0.2927 0.253 Uiso 0.5 1 calc PR . .
H16C H 0.3033 0.4385 0.2471 0.253 Uiso 0.5 1 calc PR . .
C17 C 0.4970(6) 0.3923(4) 0.1164(3) 0.146(3) Uani 1 1 d . . .
H17A H 0.5643 0.3898 0.087 0.219 Uiso 1 1 calc R . .
H17B H 0.4619 0.4565 0.1127 0.219 Uiso 1 1 calc R . .
H17C H 0.443 0.3427 0.1014 0.219 Uiso 1 1 calc R . .
C18 C 0.7070(5) 0.2643(3) 0.1697(3) 0.113(2) Uani 1 1 d . . .
H18A H 0.6925 0.2777 0.1208 0.17 Uiso 1 1 calc R . .
H18B H 0.6992 0.1946 0.1783 0.17 Uiso 1 1 calc R . .
H18C H 0.7838 0.285 0.1816 0.17 Uiso 1 1 calc R . .
N1 n 0.8279(3) 0.4824(2) 0.25 0.0351(7) Uani 1 2 d S . .
O12 O 0.66371(14) 0.56480(14) 0.32613(9) 0.0303(4) Uani 1 1 d . A .
O22 O 0.8331(2) 0.67740(18) 0.25 0.0340(6) Uani 1 2 d S . .
Ti1 Ti 0.65298(5) 0.48405(5) 0.25 0.02654(19) Uani 1 2 d S . .
Ti2 Ti 0.81723(4) 0.59120(3) 0.32282(2) 0.02728(17) Uani 1 1 d . . .
C21 C 0.9757(16) 0.5362(16) 0.3856(11) 0.056(7) Uani 0.553(10) 1 d P A 1
C22 C 0.9974(9) 0.6323(15) 0.3733(6) 0.045(3) Uani 0.553(10) 1 d P A 1
C23 C 0.9157(13) 0.6911(7) 0.4053(6) 0.034(2) Uani 0.553(10) 1 d P A 1
C24 C 0.8365(17) 0.626(2) 0.4425(10) 0.047(4) Uani 0.553(10) 1 d P A 1
C25 C 0.883(2) 0.5300(11) 0.4300(9) 0.069(8) Uani 0.553(10) 1 d P A 1
C27 C 1.0946(7) 0.6736(12) 0.3284(5) 0.112(5) Uani 0.553(10) 1 d P A 1
H27A H 1.1107 0.6287 0.2904 0.168 Uiso 0.553(10) 1 calc PR A 1
H27B H 1.1624 0.6815 0.3569 0.168 Uiso 0.553(10) 1 calc PR A 1
H27C H 1.0721 0.7366 0.3095 0.168 Uiso 0.553(10) 1 calc PR A 1
C26 C 1.0524(11) 0.4534(9) 0.3620(7) 0.133(8) Uani 0.553(10) 1 d P A 1
H26A H 1.0911 0.4721 0.3192 0.2 Uiso 0.553(10) 1 calc PR A 1
H26B H 1.0069 0.3953 0.3537 0.2 Uiso 0.553(10) 1 calc PR A 1
H26C H 1.1086 0.4399 0.3979 0.2 Uiso 0.553(10) 1 calc PR A 1
C28 C 0.9092(11) 0.7987(6) 0.4011(5) 0.087(3) Uani 0.553(10) 1 d P A 1
H28A H 0.9684 0.8227 0.37 0.13 Uiso 0.553(10) 1 calc PR A 1
H28B H 0.92 0.8265 0.4472 0.13 Uiso 0.553(10) 1 calc PR A 1
H28C H 0.8351 0.8178 0.3832 0.13 Uiso 0.553(10) 1 calc PR A 1
C29 C 0.7391(8) 0.6566(15) 0.4829(5) 0.144(9) Uani 0.553(10) 1 d P A 1
H29A H 0.6727 0.6194 0.4685 0.217 Uiso 0.553(10) 1 calc PR A 1
H29B H 0.7252 0.7259 0.4755 0.217 Uiso 0.553(10) 1 calc PR A 1
H29C H 0.7539 0.6449 0.532 0.217 Uiso 0.553(10) 1 calc PR A 1
C30 C 0.8382(15) 0.4361(9) 0.4582(6) 0.166(11) Uani 0.553(10) 1 d P A 1
H30A H 0.8362 0.4392 0.5087 0.249 Uiso 0.553(10) 1 calc PR A 1
H30B H 0.8875 0.3828 0.4437 0.249 Uiso 0.553(10) 1 calc PR A 1
H30C H 0.7617 0.4249 0.4405 0.249 Uiso 0.553(10) 1 calc PR A 1
C31 C 0.9170(18) 0.4998(8) 0.4135(9) 0.036(3) Uani 0.447(10) 1 d P A 2
C32 C 0.9968(19) 0.569(2) 0.3817(11) 0.044(7) Uani 0.447(10) 1 d P A 2
C33 C 0.956(3) 0.6610(11) 0.3952(14) 0.071(8) Uani 0.447(10) 1 d P A 2
C34 C 0.8599(19) 0.651(2) 0.4332(13) 0.055(9) Uani 0.447(10) 1 d P A 2
C35 C 0.8363(13) 0.555(2) 0.4444(9) 0.048(4) Uani 0.447(10) 1 d P A 2
C36 C 0.9441(14) 0.3920(7) 0.4119(7) 0.095(5) Uani 0.447(10) 1 d P A 2
H36A H 0.9933 0.3758 0.4509 0.143 Uiso 0.447(10) 1 calc PR A 2
H36B H 0.9826 0.3762 0.3685 0.143 Uiso 0.447(10) 1 calc PR A 2
H36C H 0.8739 0.3547 0.4152 0.143 Uiso 0.447(10) 1 calc PR A 2
C37 C 1.1027(8) 0.5448(18) 0.3438(6) 0.126(8) Uani 0.447(10) 1 d P A 2
H37A H 1.1676 0.5529 0.3747 0.19 Uiso 0.447(10) 1 calc PR A 2
H37B H 1.1108 0.5882 0.304 0.19 Uiso 0.447(10) 1 calc PR A 2
H37C H 1.0995 0.4775 0.3277 0.19 Uiso 0.447(10) 1 calc PR A 2
C38 C 1.011(2) 0.7550(12) 0.3709(11) 0.211(19) Uani 0.447(10) 1 d P A 2
H38A H 1.0804 0.74 0.3456 0.317 Uiso 0.447(10) 1 calc PR A 2
H38B H 1.0292 0.7954 0.4111 0.317 Uiso 0.447(10) 1 calc PR A 2
H38C H 0.9587 0.7901 0.3406 0.317 Uiso 0.447(10) 1 calc PR A 2
C39 C 0.789(2) 0.738(2) 0.4596(12) 0.28(2) Uani 0.447(10) 1 d P A 2
H39A H 0.7535 0.7204 0.5037 0.421 Uiso 0.447(10) 1 calc PR A 2
H39B H 0.7305 0.7534 0.4257 0.421 Uiso 0.447(10) 1 calc PR A 2
H39C H 0.8383 0.7939 0.4663 0.421 Uiso 0.447(10) 1 calc PR A 2
C40 C 0.7383(10) 0.5046(17) 0.4864(5) 0.129(8) Uani 0.447(10) 1 d P A 2
H40A H 0.7234 0.4404 0.4669 0.193 Uiso 0.447(10) 1 calc PR A 2
H40B H 0.6697 0.5442 0.4836 0.193 Uiso 0.447(10) 1 calc PR A 2
H40C H 0.761 0.4979 0.5348 0.193 Uiso 0.447(10) 1 calc PR A 2

loop_
_atom_site_aniso_label
_atom_site_aniso_U_11
_atom_site_aniso_U_22
_atom_site_aniso_U_33
_atom_site_aniso_U_23
_atom_site_aniso_U_13
_atom_site_aniso_U_12
C11 0.026(2) 0.050(3) 0.135(6) 0 0 -0.018(2)
C12 0.069(2) 0.062(2) 0.052(2) 0.0068(17) -0.0250(18) -0.040(2)
C13 0.0561(19) 0.0353(16) 0.0568(18) -0.0106(14) 0.0066(15) -0.0214(14)
C16 0.030(3) 0.085(5) 0.390(18) 0 0 -0.007(3)
C17 0.213(7) 0.139(5) 0.087(4) 0.042(3) -0.099(4) -0.114(5)
C18 0.131(4) 0.054(3) 0.154(5) -0.052(3) 0.073(4) -0.040(3)
N1 0.0371(18) 0.0356(18) 0.0324(17) 0 0 -0.0007(14)
O12 0.0276(9) 0.0379(10) 0.0254(9) -0.0039(7) 0.0042(7) 0.0016(7)
O22 0.0376(14) 0.0242(13) 0.0401(15) 0 0 -0.0032(10)
Ti1 0.0257(3) 0.0292(3) 0.0247(3) 0 0 -0.0055(2)
Ti2 0.0276(3) 0.0299(3) 0.0243(3) -0.00367(17) -0.00471(17) -0.00046(17)
C21 0.054(14) 0.050(11) 0.063(12) -0.028(9) -0.039(11) 0.019(8)
C22 0.039(4) 0.052(9) 0.045(5) -0.015(5) -0.011(3) -0.007(5)
C23 0.047(5) 0.025(5) 0.031(4) -0.009(4) -0.013(4) 0.000(4)
C24 0.041(6) 0.083(11) 0.017(3) -0.002(5) -0.003(3) -0.023(6)
C25 0.13(2) 0.025(8) 0.053(14) 0.011(7) -0.063(14) -0.012(10)
C27 0.052(5) 0.199(14) 0.086(6) -0.045(8) 0.006(4) -0.053(7)
C26 0.134(11) 0.123(10) 0.142(11) -0.091(9) -0.104(10) 0.097(9)
C28 0.125(8) 0.043(4) 0.091(6) -0.020(4) -0.045(6) -0.002(5)
C29 0.051(5) 0.35(3) 0.033(4) -0.078(9) 0.013(4) -0.016(9)
C30 0.28(2) 0.119(10) 0.098(9) 0.085(8) -0.134(13) -0.140(13)
C31 0.049(7) 0.026(6) 0.032(5) -0.001(5) -0.020(4) -0.007(6)
C32 0.022(4) 0.075(19) 0.037(6) 0.008(11) -0.009(4) -0.016(9)
C33 0.11(2) 0.019(9) 0.087(17) 0.001(9) -0.076(15) -0.012(9)
C34 0.049(13) 0.071(18) 0.044(14) -0.032(12) -0.024(10) 0.021(13)
C35 0.047(7) 0.072(15) 0.024(4) -0.005(7) -0.013(4) 0.002(7)
C36 0.140(12) 0.062(6) 0.084(8) 0.002(6) -0.067(8) 0.029(7)
C37 0.038(5) 0.29(3) 0.054(6) -0.009(11) -0.008(4) 0.018(9)
C38 0.29(3) 0.111(13) 0.24(3) 0.121(17) -0.22(3) -0.151(18)
C39 0.29(3) 0.34(3) 0.21(2) -0.25(3) -0.21(2) 0.27(3)
C40 0.067(7) 0.29(2) 0.032(5) 0.038(9) 0.001(5) -0.047(10)

loop_
_atom_type_symbol
_atom_type_description
_atom_type_scat_dispersion_real
_atom_type_scat_dispersion_imag
_atom_type_scat_source
C C 0.0033 0.0016 'International Tables Vol C Tables 4.2.6.8 and 6.1.1.4'
H H 0 0 'International Tables Vol C Tables 4.2.6.8 and 6.1.1.4'
N n 0.0061 0.0033 'International Tables Vol C Tables 4.2.6.8 and 6.1.1.4'
O O 0.0106 0.006 'International Tables Vol C Tables 4.2.6.8 and 6.1.1.4'
Ti Ti 0.2776 0.4457 'International Tables Vol C Tables 4.2.6.8 and 6.1.1.4'

loop_
_exptl_crystal_face_index_h
_exptl_crystal_face_index_k
_exptl_crystal_face_index_l
_exptl_crystal_face_perp_dist
0 16 -1 0.077
0 1 -3 0.187
0 -1 -2 0.241
0 -6 1 0.212
0 -2 3 0.217
0 1 7 0.212
19 -1 -2 0.101
-11 -10 -10 0.179
-8 16 17 0.126
-1 -1 3 0.174
-7 -6 -2 0.181
2 1 15 0.18

loop_
_geom_angle_atom_site_label_1
_geom_angle_atom_site_label_2
_geom_angle_atom_site_label_3
_geom_angle
_geom_angle_site_symmetry_1
_geom_angle_site_symmetry_3
C12 C11 C12 106.7(5) . 6_556
C12 C11 C16 126.7(2) . .
C12 C11 C16 126.7(2) 6_556 .
C12 C11 Ti1 74.0(2) . .
C12 C11 Ti1 74.0(2) 6_556 .
C16 C11 Ti1 117.3(4) . .
C13 C12 C11 108.0(3) . .
C13 C12 C17 126.8(5) . .
C11 C12 C17 125.2(5) . .
C13 C12 Ti1 73.46(17) . .
C11 C12 Ti1 71.0(2) . .
C17 C12 Ti1 120.4(3) . .
C12 C13 C13 108.7(2) . 6_556
C12 C13 C18 127.1(4) . .
C13 C13 C18 124.2(3) 6_556 .
C12 C13 Ti1 72.73(18) . .
C13 C13 Ti1 73.07(8) 6_556 .
C18 C13 Ti1 122.5(2) . .
Ti2 N1 Ti2 86.24(13) 6_556 .
Ti2 N1 Ti1 86.02(11) 6_556 .
Ti2 N1 Ti1 86.02(11) . .
Ti1 O12 Ti2 99.08(8) . .
Ti2 O22 Ti2 99.03(12) 6_556 .
O12 Ti1 O12 105.50(12) 6_556 .
O12 Ti1 N1 86.44(8) 6_556 .
O12 Ti1 N1 86.44(8) . .
O12 Ti1 C11 108.58(9) 6_556 .
O12 Ti1 C11 108.58(9) . .
N1 Ti1 C11 154.12(16) . .
O12 Ti1 C12 92.44(10) 6_556 .
O12 Ti1 C12 143.60(12) . .
N1 Ti1 C12 126.78(14) . .
C11 Ti1 C12 35.02(12) . .
O12 Ti1 C12 143.60(12) 6_556 6_556
O12 Ti1 C12 92.44(10) . 6_556
N1 Ti1 C12 126.78(14) . 6_556
C11 Ti1 C12 35.02(12) . 6_556
C12 Ti1 C12 57.22(18) . 6_556
O12 Ti1 C13 110.29(10) 6_556 .
O12 Ti1 C13 144.12(10) . .
N1 Ti1 C13 98.05(12) . .
C11 Ti1 C13 57.38(15) . .
C12 Ti1 C13 33.81(13) . .
C12 Ti1 C13 56.49(12) 6_556 .
O12 Ti1 C13 144.12(10) 6_556 6_556
O12 Ti1 C13 110.29(10) . 6_556
N1 Ti1 C13 98.05(12) . 6_556
C11 Ti1 C13 57.38(15) . 6_556
C12 Ti1 C13 56.49(12) . 6_556
C12 Ti1 C13 33.81(13) 6_556 6_556
C13 Ti1 C13 33.85(16) . 6_556
O12 Ti1 Ti2 92.04(6) 6_556 .
O12 Ti1 Ti2 40.50(5) . .
N1 Ti1 Ti2 46.86(7) . .
C11 Ti1 Ti2 147.91(5) . .
C12 Ti1 Ti2 171.91(11) . .
C12 Ti1 Ti2 120.75(9) 6_556 .
C13 Ti1 Ti2 138.10(9) . .
C13 Ti1 Ti2 116.95(8) 6_556 .
O12 Ti1 Ti2 40.50(5) 6_556 6_556
O12 Ti1 Ti2 92.04(6) . 6_556
N1 Ti1 Ti2 46.86(7) . 6_556
C11 Ti1 Ti2 147.91(5) . 6_556
C12 Ti1 Ti2 120.75(9) . 6_556
C12 Ti1 Ti2 171.91(11) 6_556 6_556
C13 Ti1 Ti2 116.95(8) . 6_556
C13 Ti1 Ti2 138.10(9) 6_556 6_556
Ti2 Ti1 Ti2 59.99(2) . 6_556
O22 Ti2 O12 104.56(10) . .
O22 Ti2 N1 86.58(9) . .
O12 Ti2 N1 86.62(11) . .
O22 Ti2 C34 116.5(8) . .
O12 Ti2 C34 104.4(6) . .
N1 Ti2 C34 149.9(6) . .
O22 Ti2 C33 96.8(5) . .
O12 Ti2 C33 137.7(10) . .
N1 Ti2 C33 131.2(9) . .
C34 Ti2 C33 33.6(7) . .
O22 Ti2 C25 149.4(5) . .
O12 Ti2 C25 102.7(7) . .
N1 Ti2 C25 108.6(5) . .
C34 Ti2 C25 42.1(6) . .
C33 Ti2 C25 53.1(6) . .
O22 Ti2 C35 149.6(7) . .
O12 Ti2 C35 91.0(4) . .
N1 Ti2 C35 120.7(7) . .
C34 Ti2 C35 33.3(8) . .
C33 Ti2 C35 56.0(7) . .
C25 Ti2 C35 17.0(5) . .
O22 Ti2 C32 110.5(6) . .
O12 Ti2 C32 144.6(6) . .
N1 Ti2 C32 100.0(6) . .
C34 Ti2 C32 55.2(7) . .
C33 Ti2 C32 33.6(6) . .
C25 Ti2 C32 42.1(6) . .
C35 Ti2 C32 55.6(7) . .
O22 Ti2 C21 121.1(6) . .
O12 Ti2 C21 134.3(6) . .
N1 Ti2 C21 94.0(5) . .
C34 Ti2 C21 58.2(6) . .
C33 Ti2 C21 43.4(5) . .
C25 Ti2 C21 34.4(6) . .
C35 Ti2 C21 50.1(5) . .
C32 Ti2 C21 12.3(6) . .
O22 Ti2 C23 95.1(3) . .
O12 Ti2 C23 124.3(4) . .
N1 Ti2 C23 147.0(4) . .
C34 Ti2 C23 24.6(7) . .
C33 Ti2 C23 15.9(6) . .
C25 Ti2 C23 57.7(4) . .
C35 Ti2 C23 55.0(7) . .
C32 Ti2 C23 48.7(6) . .
C21 Ti2 C23 57.2(4) . .
O22 Ti2 C24 126.9(7) . .
O12 Ti2 C24 95.8(5) . .
N1 Ti2 C24 144.0(8) . .
C34 Ti2 C24 11.5(7) . .
C33 Ti2 C24 43.3(8) . .
C25 Ti2 C24 35.8(7) . .
C35 Ti2 C24 23.6(6) . .
C32 Ti2 C24 59.0(7) . .
C21 Ti2 C24 59.2(8) . .
C23 Ti2 C24 36.0(5) . .
O22 Ti2 C22 93.9(5) . .
O12 Ti2 C22 153.9(3) . .
N1 Ti2 C22 113.1(3) . .
C34 Ti2 C22 50.1(6) . .
C33 Ti2 C22 18.3(8) . .
C25 Ti2 C22 56.0(5) . .
C35 Ti2 C22 64.6(7) . .
C32 Ti2 C22 21.2(5) . .
C21 Ti2 C22 33.4(4) . .
C23 Ti2 C22 33.9(3) . .
C24 Ti2 C22 58.2(5) . .
C22 C21 C25 108.3(16) . .
C22 C21 C26 124(2) . .
C25 C21 C26 127(2) . .
C22 C21 Ti2 75.4(9) . .
C25 C21 Ti2 73.2(8) . .
C26 C21 Ti2 124.0(10) . .
C21 C22 C23 110.6(15) . .
C21 C22 C27 126.3(16) . .
C23 C22 C27 123.1(18) . .
C21 C22 Ti2 71.2(9) . .
C23 C22 Ti2 72.9(8) . .
C27 C22 Ti2 121.0(8) . .
C24 C23 C22 107.7(14) . .
C24 C23 C28 126.5(19) . .
C22 C23 C28 125.8(18) . .
C24 C23 Ti2 70.8(10) . .
C22 C23 Ti2 73.2(7) . .
C28 C23 Ti2 120.6(7) . .
C29 C24 C23 126(3) . .
C29 C24 C25 130(3) . .
C23 C24 C25 103.3(15) . .
C29 C24 Ti2 120.5(12) . .
C23 C24 Ti2 73.1(9) . .
C25 C24 Ti2 71.8(10) . .
C21 C25 C30 124(3) . .
C21 C25 C24 109.9(13) . .
C30 C25 C24 126(3) . .
C21 C25 Ti2 72.4(9) . .
C30 C25 Ti2 120.7(8) . .
C24 C25 Ti2 72.4(9) . .
C35 C31 C32 105.7(19) . .
C35 C31 C36 135(3) . .
C32 C31 C36 119(2) . .
C35 C31 Ti2 71.9(12) . .
C32 C31 Ti2 71.3(12) . .
C36 C31 Ti2 125.9(9) . .
C33 C32 C31 107(2) . .
C33 C32 C37 126(3) . .
C31 C32 C37 127(3) . .
C33 C32 Ti2 70.5(11) . .
C31 C32 Ti2 73.6(11) . .
C37 C32 Ti2 122.2(12) . .
C34 C33 C32 107.5(16) . .
C34 C33 C38 128(3) . .
C32 C33 C38 125(4) . .
C34 C33 Ti2 72.6(11) . .
C32 C33 Ti2 75.9(10) . .
C38 C33 Ti2 117.5(9) . .
C35 C34 C33 110.7(15) . .
C35 C34 C39 126(3) . .
C33 C34 C39 124(3) . .
C35 C34 Ti2 76.1(11) . .
C33 C34 Ti2 73.8(10) . .
C39 C34 Ti2 117.1(13) . .
C34 C35 C31 109.3(17) . .
C34 C35 C40 131(2) . .
C31 C35 C40 119(3) . .
C34 C35 Ti2 70.6(11) . .
C31 C35 Ti2 75.7(13) . .
C40 C35 Ti2 121.6(10) . .

loop_
_geom_bond_atom_site_label_1
_geom_bond_atom_site_label_2
_geom_bond_distance
_geom_bond_site_symmetry_2
C11 C12 1.429(5) .
C11 C12 1.429(5) 6_556
C11 C16 1.499(8) .
C11 Ti1 2.355(4) .
C12 C13 1.395(5) .
C12 C17 1.516(5) .
C12 Ti1 2.394(3) .
C13 C13 1.399(7) 6_556
C13 C18 1.520(6) .
C13 Ti1 2.403(3) .
N1 Ti2 2.063(2) 6_556
N1 Ti2 2.063(2) .
N1 Ti1 2.072(3) .
O12 Ti1 1.8518(18) .
O12 Ti2 1.8549(18) .
O22 Ti2 1.8538(17) 6_556
O22 Ti2 1.8538(17) .
Ti1 O12 1.8518(18) 6_556
Ti1 C12 2.394(3) 6_556
Ti1 C13 2.403(3) 6_556
Ti1 Ti2 2.8202(7) .
Ti1 Ti2 2.8202(8) 6_556
Ti2 C34 2.35(2) .
Ti2 C33 2.363(11) .
Ti2 C25 2.370(10) .
Ti2 C35 2.415(18) .
Ti2 C32 2.43(2) .
Ti2 C21 2.361(18) .
Ti2 C23 2.409(11) .
Ti2 C24 2.38(2) .
Ti2 C22 2.414(11) .
C21 C22 1.371(18) .
C21 C25 1.40(2) .
C21 C26 1.53(2) .
C22 C23 1.406(13) .
C22 C27 1.549(18) .
C23 C24 1.481(18) .
C23 C28 1.489(12) .
C24 C29 1.45(2) .
C24 C25 1.46(3) .
C25 C30 1.501(16) .
C31 C35 1.36(2) .
C31 C32 1.47(2) .
C31 C36 1.521(15) .
C32 C33 1.39(3) .
C32 C37 1.49(3) .
C33 C34 1.36(3) .
C33 C38 1.53(2) .
C34 C35 1.37(3) .
C34 C39 1.55(2) .
C35 C40 1.58(2) .
